data_4307111
loop_
_publ_author_name
'Wen-Tong Chen'
'Guo-Cong Guo'
'Ming-Sheng Wang'
'Gang Xu'
'Li-Zhen Cai'
'Takashiro Akitsu'
'Motoko Akita-Tanaka'
'Akiyuki Matsushita'
'Jin-Shun Huang'

_publ_section_title
;
Self-Assembly and Characterization of Cyano-Bridged Bimetallic [Ln-Fe]
and [Ln-Co] Complexes (Ln = La, Pr, Nd and Sm). Nature of the Magnetic
Interactions between the Ln3+ and Fe3+ Ions
;
_journal_name_full 'Inorganic Chemistry'
_journal_page_first 2105
_journal_page_last 2114
_journal_paper_doi 10.1021/ic061609p
_journal_volume 46
_journal_year 2007
_chemical_formula_moiety Sm(DMSO)2(H2O)Co(CN)6
_chemical_formula_sum 'C10 H14 Co N6 O3 S2 Sm'
_chemical_formula_weight 539.67
_chemical_melting_point ?
_chemical_name_common Sm(DMSO)2(H2O)Co(CN)6
_chemical_name_systematic Sm(DMSO)2(H2O)Co(CN)6
_space_group_IT_number 13
_symmetry_cell_setting monoclinic
_symmetry_space_group_name_Hall '-P 2yac'
_symmetry_space_group_name_H-M 'P 1 2/n 1'
_atom_sites_solution_hydrogens geom
_atom_sites_solution_primary direct
_atom_sites_solution_secondary difmap
_audit_creation_method SHELXL-97
_cell_angle_alpha 90.00
_cell_angle_beta 97.033(3)
_cell_angle_gamma 90.00
_cell_formula_units_Z 2
_cell_length_a 7.7719(6)
_cell_length_b 10.6882(9)
_cell_length_c 11.0306(9)
_cell_measurement_temperature 293(2)
_cell_volume 909.39(13)
_computing_cell_refinement 'CrystalClear (Rigaku Corp., 2002)'
_computing_data_collection 'CrystalClear (Rigaku Corp., 2002)'
_computing_data_reduction 'CrystalClear (Rigaku Corp., 2002)'
_computing_publication_material 'Siemens SHELXTL^TM^ 5'
_computing_structure_refinement 'Siemens SHELXTL^TM^ 5'
_computing_structure_solution 'Siemens SHELXTL^TM^ 5'
_diffrn_ambient_temperature 293(2)
_diffrn_measured_fraction_theta_full 0.987
_diffrn_measured_fraction_theta_max 0.987
_diffrn_measurement_device_type 'Rigaku Mercury CCD'
_diffrn_measurement_method \w
_diffrn_radiation_monochromator graphite
_diffrn_radiation_source 'rotating-anode generator'
_diffrn_radiation_type MoK\a
_diffrn_radiation_wavelength 0.71073
_diffrn_reflns_av_R_equivalents 0.0623
_diffrn_reflns_av_sigmaI/netI 0.0589
_diffrn_reflns_limit_h_max 9
_diffrn_reflns_limit_h_min -9
_diffrn_reflns_limit_k_max 12
_diffrn_reflns_limit_k_min -12
_diffrn_reflns_limit_l_max 10
_diffrn_reflns_limit_l_min -13
_diffrn_reflns_number 5735
_diffrn_reflns_theta_full 25.03
_diffrn_reflns_theta_max 25.03
_diffrn_reflns_theta_min 3.04
_exptl_absorpt_coefficient_mu 4.357
_exptl_absorpt_correction_T_max 1.0000
_exptl_absorpt_correction_T_min 0.6945
_exptl_absorpt_correction_type multi-scan
_exptl_absorpt_process_details 'Sphere (Rigaku CrystalClear)'
_exptl_crystal_colour Colorless
_exptl_crystal_density_diffrn 1.971
_exptl_crystal_density_meas ?
_exptl_crystal_density_method .
_exptl_crystal_description Block
_exptl_crystal_F_000 522
_exptl_crystal_size_max 0.13
_exptl_crystal_size_mid 0.07
_exptl_crystal_size_min 0.05
_refine_diff_density_max 1.083
_refine_diff_density_min -0.906
_refine_diff_density_rms 0.187
_refine_ls_extinction_coef 0
_refine_ls_extinction_method none
_refine_ls_goodness_of_fit_ref 1.003
_refine_ls_hydrogen_treatment mixed
_refine_ls_matrix_type full
_refine_ls_number_parameters 116
_refine_ls_number_reflns 1592
_refine_ls_number_restraints 18
_refine_ls_restrained_S_all 1.012
_refine_ls_R_factor_all 0.0587
_refine_ls_R_factor_gt 0.0532
_refine_ls_shift/su_max 0.001
_refine_ls_shift/su_mean 0.000
_refine_ls_structure_factor_coef Fsqd
_refine_ls_weighting_details 'calc w=1/[\s^2^(Fo^2^)+(0.0532P)^2^+12.2690P] where P=(Fo^2^+2Fc^2^)/3'
_refine_ls_weighting_scheme calc
_refine_ls_wR_factor_gt 0.1198
_refine_ls_wR_factor_ref 0.1236
_reflns_number_gt 1488
_reflns_number_total 1592
_reflns_threshold_expression >2sigma(I)
_cod_data_source_file ic061609psi20060824_114410_14.cif
_cod_data_source_block 13
_cod_depositor_comments
;
The following automatic conversions were performed:
'_exptl_absorpt_correction_type' value 'Multi-scan' changed to
'multi-scan' according to
'/home/saulius/struct/CIF-dictionaries/cif_core.dic' dictionary named
'cif_core.dic' version 2.4.1 from 2010-06-29.

Automatic conversion script
Id: cif_fix_enum 1527 2010-12-29 10:47:43Z saulius 

The following automatic conversions were performed:

'_chemical_melting_point' value 'not measured' was changed to '?' -
the value is undefined or not given.

Automatic conversion script
Id: cif_fix_values 1646 2011-03-28 12:23:43Z adriana 
;
_cod_database_code 4307111

loop_
_symmetry_equiv_pos_as_xyz
'x, y, z'
'-x+1/2, y, -z+1/2'
'-x, -y, -z'
'x-1/2, -y, z-1/2'

loop_
_atom_site_label
_atom_site_type_symbol
_atom_site_fract_x
_atom_site_fract_y
_atom_site_fract_z
_atom_site_U_iso_or_equiv
_atom_site_adp_type
_atom_site_occupancy
_atom_site_symmetry_multiplicity
_atom_site_calc_flag
_atom_site_refinement_flags
_atom_site_disorder_assembly
_atom_site_disorder_group
Sm1 Sm 0.2500 0.29912(2) 0.2500 0.01787(6) Uani 1 2 d S . .
Co1 Co 0.7500 0.67600(6) 0.2500 0.01608(15) Uani 1 2 d S . .
O11 O -0.0240(3) 0.2247(3) 0.1679(3) 0.0389(8) Uani 1 1 d . . .
S11A S -0.2087(3) 0.2490(3) 0.1152(2) 0.0472(8) Uani 0.4227(19) 1 d P . .
S11B S -0.1093(2) 0.18833(17) 0.04122(16) 0.0365(5) Uani 0.5773(19) 1 d P . .
C11 C -0.2899(7) 0.0953(5) 0.0641(5) 0.0726(16) Uani 1 1 d U . .
C12 C -0.2123(7) 0.3302(4) -0.0219(5) 0.0575(14) Uani 1 1 d U . .
C1 C 0.7694(4) 0.6803(3) 0.4231(3) 0.0162(8) Uani 1 1 d . . .
N1 N 0.7826(4) 0.6843(3) 0.5305(3) 0.0380(10) Uani 1 1 d . . .
C2 C 0.9171(4) 0.8069(3) 0.2510(3) 0.0211(9) Uani 1 1 d . . .
N2 N 1.0111(5) 0.8889(3) 0.2516(3) 0.0446(11) Uani 1 1 d . . .
C3 C 0.5692(4) 0.5525(3) 0.2474(3) 0.0204(9) Uani 1 1 d . . .
N3 N 0.4570(4) 0.4809(3) 0.2468(3) 0.0335(9) Uani 1 1 d . . .
O1W O 0.2500 0.0784(4) 0.2500 0.0739(18) Uani 1 2 d SU . .
H1WA H 0.1505 0.0529 0.2501 0.111 Uiso 0.50 1 calc PR . .

loop_
_atom_site_aniso_label
_atom_site_aniso_U_11
_atom_site_aniso_U_22
_atom_site_aniso_U_33
_atom_site_aniso_U_23
_atom_site_aniso_U_13
_atom_site_aniso_U_12
Sm1 0.01990(10) 0.01945(11) 0.01407(10) 0.000 0.00135(9) 0.000
Co1 0.0171(3) 0.0193(3) 0.0117(3) 0.000 0.0011(2) 0.000
O11 0.0275(12) 0.0421(15) 0.0443(15) 0.0017(13) -0.0067(12) -0.0075(12)
S11A 0.0253(10) 0.0823(19) 0.0335(12) 0.0139(13) 0.0015(10) -0.0017(12)
S11B 0.0316(8) 0.0458(10) 0.0308(8) -0.0045(8) -0.0011(7) -0.0066(7)
C11 0.069(3) 0.070(3) 0.072(3) 0.013(2) -0.017(2) -0.028(2)
C12 0.063(2) 0.045(2) 0.060(3) 0.013(2) -0.010(2) -0.004(2)
C1 0.0150(13) 0.0215(16) 0.0113(13) -0.0001(12) -0.0012(12) -0.0011(12)
N1 0.0413(17) 0.0357(18) 0.0348(17) 0.0059(15) -0.0042(15) 0.0076(15)
C2 0.0240(15) 0.0212(16) 0.0180(15) 0.0020(14) 0.0023(13) 0.0046(14)
N2 0.0471(18) 0.0314(19) 0.056(2) -0.0032(17) 0.0076(17) -0.0117(16)
C3 0.0260(15) 0.0202(16) 0.0149(14) 0.0021(13) 0.0019(13) 0.0022(14)
N3 0.0332(16) 0.0268(16) 0.0393(17) 0.0091(14) -0.0005(15) 0.0003(14)
O1W 0.034(2) 0.027(2) 0.153(5) 0.000 -0.017(3) 0.000

loop_
_atom_type_symbol
_atom_type_description
_atom_type_scat_dispersion_real
_atom_type_scat_dispersion_imag
_atom_type_scat_source
C C 0.0033 0.0016 'International Tables Vol C Tables 4.2.6.8 and 6.1.1.4'
H H 0.0000 0.0000 'International Tables Vol C Tables 4.2.6.8 and 6.1.1.4'
N N 0.0061 0.0033 'International Tables Vol C Tables 4.2.6.8 and 6.1.1.4'
O O 0.0106 0.0060 'International Tables Vol C Tables 4.2.6.8 and 6.1.1.4'
S S 0.1246 0.1234 'International Tables Vol C Tables 4.2.6.8 and 6.1.1.4'
Co Co 0.3494 0.9721 'International Tables Vol C Tables 4.2.6.8 and 6.1.1.4'
Sm Sm -0.1638 3.4418 'International Tables Vol C Tables 4.2.6.8 and 6.1.1.4'

loop_
_geom_angle_atom_site_label_1
_geom_angle_atom_site_label_2
_geom_angle_atom_site_label_3
_geom_angle
_geom_angle_site_symmetry_1
_geom_angle_site_symmetry_3
_geom_angle_publ_flag
O11 Sm1 O11 140.40(13) . 2 ?
O11 Sm1 O1W 70.20(7) . . ?
O11 Sm1 O1W 70.20(7) 2 . ?
O11 Sm1 N1 101.83(10) . 3_666 ?
O11 Sm1 N1 81.01(10) 2 3_666 ?
O1W Sm1 N1 94.12(8) . 3_666 ?
O11 Sm1 N1 81.01(10) . 4_565 ?
O11 Sm1 N1 101.83(10) 2 4_565 ?
O1W Sm1 N1 94.12(8) . 4_565 ?
N1 Sm1 N1 171.76(15) 3_666 4_565 ?
O11 Sm1 N3 143.55(10) . . ?
O11 Sm1 N3 73.55(10) 2 . ?
O1W Sm1 N3 140.29(7) . . ?
N1 Sm1 N3 95.76(11) 3_666 . ?
N1 Sm1 N3 77.83(10) 4_565 . ?
O11 Sm1 N3 73.55(10) . 2 ?
O11 Sm1 N3 143.55(10) 2 2 ?
O1W Sm1 N3 140.29(7) . 2 ?
N1 Sm1 N3 77.83(10) 3_666 2 ?
N1 Sm1 N3 95.76(11) 4_565 2 ?
N3 Sm1 N3 79.42(14) . 2 ?
C1 Co1 C1 177.23(19) 2_655 . ?
C1 Co1 C2 87.61(13) 2_655 . ?
C1 Co1 C2 90.36(13) . . ?
C1 Co1 C2 90.36(13) 2_655 2_655 ?
C1 Co1 C2 87.61(13) . 2_655 ?
C2 Co1 C2 85.68(19) . 2_655 ?
C1 Co1 C3 91.92(13) 2_655 . ?
C1 Co1 C3 89.98(13) . . ?
C2 Co1 C3 176.09(14) . . ?
C2 Co1 C3 90.44(14) 2_655 . ?
C1 Co1 C3 89.98(13) 2_655 2_655 ?
C1 Co1 C3 91.92(13) . 2_655 ?
C2 Co1 C3 90.44(14) . 2_655 ?
C2 Co1 C3 176.09(14) 2_655 2_655 ?
C3 Co1 C3 93.4(2) . 2_655 ?
S11A O11 S11B 53.20(15) . . ?
S11A O11 Sm1 150.2(2) . . ?
S11B O11 Sm1 135.47(17) . . ?
S11B S11A O11 64.07(17) . . ?
S11B S11A C12 70.5(2) . . ?
O11 S11A C12 109.6(2) . . ?
S11B S11A C11 65.4(2) . . ?
O11 S11A C11 104.0(3) . . ?
C12 S11A C11 102.3(3) . . ?
S11A S11B O11 62.73(16) . . ?
S11A S11B C11 70.2(2) . . ?
O11 S11B C11 106.1(2) . . ?
S11A S11B C12 64.8(2) . . ?
O11 S11B C12 105.1(2) . . ?
C11 S11B C12 101.8(3) . . ?
S11B C11 S11A 44.36(17) . . ?
S11A C12 S11B 44.78(16) . . ?
N1 C1 Co1 179.2(3) . . ?
C1 N1 Sm1 169.0(3) . 3_666 ?
N2 C2 Co1 176.9(3) . . ?
N3 C3 Co1 177.9(3) . . ?
C3 N3 Sm1 170.9(3) . . ?
Sm1 O1W H1WA 109.5 . . ?

loop_
_geom_bond_atom_site_label_1
_geom_bond_atom_site_label_2
_geom_bond_distance
_geom_bond_site_symmetry_2
_geom_bond_publ_flag
Sm1 O11 2.348(2) . ?
Sm1 O11 2.348(2) 2 ?
Sm1 O1W 2.359(4) . ?
Sm1 N1 2.471(4) 3_666 ?
Sm1 N1 2.471(4) 4_565 ?
Sm1 N3 2.525(3) . ?
Sm1 N3 2.525(3) 2 ?
Co1 C1 1.897(3) 2_655 ?
Co1 C1 1.897(3) . ?
Co1 C2 1.908(3) . ?
Co1 C2 1.908(3) 2_655 ?
Co1 C3 1.926(3) . ?
Co1 C3 1.926(3) 2_655 ?
O11 S11A 1.505(3) . ?
O11 S11B 1.522(3) . ?
S11A S11B 1.356(3) . ?
S11A C12 1.741(6) . ?
S11A C11 1.824(6) . ?
S11B C11 1.763(6) . ?
S11B C12 1.814(5) . ?
C1 N1 1.178(5) . ?
N1 Sm1 2.471(4) 3_666 ?
C2 N2 1.141(5) . ?
C3 N3 1.159(4) . ?
O1W H1WA 0.8200 . ?

loop_
_geom_hbond_atom_site_label_D
_geom_hbond_atom_site_label_H
_geom_hbond_atom_site_label_A
_geom_hbond_distance_DH
_geom_hbond_distance_HA
_geom_hbond_distance_DA
_geom_hbond_angle_DHA
_geom_hbond_site_symmetry_A
O1W H1WA N2 0.82 2.06 2.749(5) 141.2 1_445
